data_8107571
loop_
_publ_author_name
'Wang, Hai-Ping'
'Zhang, Ci-Mao'
'Huang, Guo-Peng'
'Liang, Jia-Jun'

_publ_section_title
;
 The crystal structure of
 (N-([1,1&#x2032;:4&#x2032;,1&#x2033;-terphenyl]-4,4&#x2032;-diethyl)-2-(bis(pyridin-2-ylmethyl)amino)acetamide-\k
 4 N,N,N&#x2033;, O)tri(nitrato-kO, O&#x2032;) samarium(III) - methanol -
 acetonitrile (1/1/1), C40H39SmN8O14
;
_journal_issue 5
_journal_name_full 'Zeitschrift f\"ur Kristallographie - New Crystal Structures'
_journal_page_first 813
_journal_page_last 815
_journal_paper_doi 10.1515/ncrs-2023-0163
_journal_volume 238
_journal_year 2023
_chemical_formula_moiety 'C38 H36 N7 O14 Sm, C2 H3 N, 1[CH4O]'
_chemical_formula_sum 'C41 H43 N8 O15 Sm'
_chemical_formula_weight 1038.18
_chemical_name_systematic
'(N-([1,1':4',1''-terphenyl]-4,4'-diethyl)-2-(bis(pyridin-2-ylmethyl)amino) acetamide-k4N,N',N'',O)tri(nitrato-kO,O')-Samarium(III) mono acetonitrile"'
_space_group_crystal_system triclinic
_space_group_IT_number 2
_space_group_name_Hall '-P 1'
_space_group_name_H-M_alt 'P -1'
_symmetry_cell_setting triclinic
_atom_sites_solution_hydrogens geom
_atom_sites_solution_primary dual
_cell_angle_alpha 73.549(2)
_cell_angle_beta 89.1230(10)
_cell_angle_gamma 83.045(2)
_cell_formula_units_Z 2
_cell_length_a 8.27990(10)
_cell_length_b 16.6666(5)
_cell_length_c 17.1471(3)
_cell_measurement_reflns_used 14435
_cell_measurement_temperature 297.71(13)
_cell_measurement_theta_max 76.4600
_cell_measurement_theta_min 4.3620
_cell_volume 2252.25(9)
_computing_cell_refinement 'CrysAlisPro 1.171.41.113a (Rigaku OD, 2021)'
_computing_data_collection 'CrysAlisPro 1.171.41.113a (Rigaku OD, 2021)'
_computing_data_reduction 'CrysAlisPro 1.171.41.113a (Rigaku OD, 2021)'
_computing_molecular_graphics 'Olex2 1.3 (Dolomanov et al., 2009)'
_computing_publication_material 'Olex2 1.3 (Dolomanov et al., 2009)'
_computing_structure_refinement 'SHELXL 2018/3 (Sheldrick, 2015)'
_computing_structure_solution 'SHELXT 2018/2 (Sheldrick, 2018)'
_diffrn_ambient_environment air
_diffrn_ambient_pressure 101
_diffrn_ambient_temperature 297.71(13)
_diffrn_detector 'Hybrid Pixel Array Detector'
_diffrn_detector_area_resol_mean 10.0000
_diffrn_detector_type HyPix
_diffrn_measured_fraction_theta_full 0.995
_diffrn_measured_fraction_theta_max 0.950
_diffrn_measurement_details
;
List of Runs (angles in degrees, time in seconds):

  # Type    Start    End  Width  t~exp~   \w     \q     \k     \f   Frames
--------------------------------------------------------------------------
  1  \w   -118.00 -73.00   0.50    1.00    --  -48.38-135.00 152.00   90
  2  \w    -80.00 -55.00   0.50    1.00    --  -48.38 135.00-142.00   50
  3  \w    -88.00 -45.00   0.50    1.00    --  -48.38 135.00  37.00   86
  4  \w   -118.00 -91.00   0.50    1.00    --  -48.38-135.00 -27.00   54
  5  \w     41.00 102.00   0.50    1.00    --   48.38-135.00 152.00  122
  6  \w     40.00  73.00   0.50    1.00    --   48.38-135.00 -27.00   66
  7  \w    -86.00 -55.00   0.50    2.00    --  -91.75 135.00  37.00   62
  8  \w   -119.00 -93.00   0.50    2.00    --  -91.75-135.00 152.00   52
  9  \w    104.00 134.00   0.50    2.00    --  109.06 135.00  37.00   60
 10  \w    148.00 174.00   0.50    2.00    --  109.06 135.00-142.00   52
 11  \w    115.00 144.00   0.50    2.00    --  109.06 135.00-142.00   58
 12  \w     85.00 111.00   0.50    2.00    --  109.06-135.00 -27.00   52
 13  \w     56.00  81.00   0.50    2.00    --  109.06-135.00 152.00   50
 14  \w     46.00  83.00   0.50    2.00    --  109.06-135.00 -27.00   74
 15  \w   -116.00 -60.00   0.50    1.00    --  -48.38 -77.00-120.00  112
 16  \w   -114.00 -77.00   0.50    1.00    --  -48.38-125.00-180.00   74
 17  \w   -120.00 -27.00   0.50    1.00    --  -48.38 -77.00 120.00  186
 18  \w    -99.00 -73.00   0.50    1.00    --  -48.38-125.00  30.00   52
 19  \w    -22.00  27.00   0.50    1.00    --  -48.38  19.00-180.00   98
 20  \w   -161.00-127.00   0.50    2.00    --  -91.75 -57.00  30.00   68
 21  \w   -163.00 -87.00   0.50    2.00    --  -91.75-125.00  30.00  152
 22  \w   -157.00 -79.00   0.50    2.00    --  -91.75 -38.00-150.00  156
 23  \w   -110.00 -80.00   0.50    2.00    --  -91.75 -38.00 150.00   60
 24  \w    -85.00 -19.00   0.50    2.00    --  -91.75 125.00 -90.00  132
 25  \w    -52.00 -19.00   0.50    2.00    --  -91.75  57.00   0.00   66
 26  \w    -65.00 -23.00   0.50    2.00    --  -91.75  57.00-180.00   84
 27  \w   -138.00-113.00   0.50    2.00    --  -91.75-135.00 -27.00   50
 28  \w    -61.00 -24.00   0.50    2.00    --  -91.75 125.00 -60.00   74
 29  \w   -131.00 -78.00   0.50    2.00    --  -91.75 -57.00  60.00  106
 30  \w   -124.00 -80.00   0.50    2.00    --  -91.75 -57.00  30.00   88
 31  \w    -57.00 -32.00   0.50    2.00    --  -91.75  57.00  30.00   50
 32  \w    -77.00 -26.00   0.50    2.00    --  -91.75 125.00-150.00  102
 33  \w    -64.00 -39.00   0.50    2.00    --  -91.75 135.00-142.00   50
 34  \w   -142.00-116.00   0.50    2.00    --  -91.75 -38.00 150.00   52
 35  \w     63.00 103.00   0.50    2.00    --  109.06 -99.00-180.00   80
 36  \w     40.00  66.00   0.50    2.00    --  109.06 -57.00  30.00   52
 37  \w     62.00 100.00   0.50    2.00    --  109.06 -99.00   0.00   76
 38  \w     81.00 110.00   0.50    2.00    --  109.06-125.00   0.00   58
 39  \w     40.00  65.00   0.50    2.00    --  109.06 -57.00 150.00   50
 40  \w     41.00  76.00   0.50    2.00    --  109.06-125.00   0.00   70
 41  \w     39.00  64.00   0.50    2.00    --  109.06 -57.00-150.00   50
 42  \w     38.00  63.00   0.50    2.00    --  109.06 -57.00-180.00   50
 43  \w    110.00 172.00   0.50    2.00    --  109.06  38.00  90.00  124
 44  \w     38.00  63.00   0.50    2.00    --  109.06 -57.00   0.00   50
 45  \w     62.00 105.00   0.50    2.00    --  109.06 -99.00-150.00   86
 46  \w     79.00 106.00   0.50    2.00    --  109.06 -99.00  30.00   54
 47  \w     41.00  68.00   0.50    2.00    --  109.06 -99.00  30.00   54
 48  \w     37.00  62.00   0.50    2.00    --  109.06 -57.00  90.00   50
 49  \w     65.00  92.00   0.50    2.00    --  109.06 -99.00 -90.00   54
 50  \w    104.00 177.00   0.50    2.00    --  109.06  19.00-120.00  146
 51  \w     85.00 110.00   0.50    2.00    --  109.06-125.00-180.00   50
 52  \w     40.00  66.00   0.50    2.00    --  109.06-125.00-180.00   52
;
_diffrn_measurement_device 'four-circle diffractometer'
_diffrn_measurement_device_type 'XtaLAB Synergy, Dualflex, HyPix'
_diffrn_measurement_method '\w scans'
_diffrn_orient_matrix_type 'CrysAlisPro convention (1999,Acta A55,543-557)'
_diffrn_orient_matrix_UB_11 0.0003333000
_diffrn_orient_matrix_UB_12 -0.0194759000
_diffrn_orient_matrix_UB_13 0.0933526000
_diffrn_orient_matrix_UB_21 0.0323145000
_diffrn_orient_matrix_UB_22 -0.0950154000
_diffrn_orient_matrix_UB_23 0.0080222000
_diffrn_orient_matrix_UB_31 0.1846709000
_diffrn_orient_matrix_UB_32 0.0046605000
_diffrn_orient_matrix_UB_33 0.0003242000
_diffrn_radiation_monochromator mirror
_diffrn_radiation_probe x-ray
_diffrn_radiation_type 'Cu K\a'
_diffrn_radiation_wavelength 1.54184
_diffrn_reflns_av_R_equivalents 0.0965
_diffrn_reflns_av_unetI/netI 0.0727
_diffrn_reflns_Laue_measured_fraction_full 0.995
_diffrn_reflns_Laue_measured_fraction_max 0.950
_diffrn_reflns_limit_h_max 9
_diffrn_reflns_limit_h_min -8
_diffrn_reflns_limit_k_max 20
_diffrn_reflns_limit_k_min -20
_diffrn_reflns_limit_l_max 20
_diffrn_reflns_limit_l_min -20
_diffrn_reflns_number 29937
_diffrn_reflns_point_group_measured_fraction_full 0.995
_diffrn_reflns_point_group_measured_fraction_max 0.950
_diffrn_reflns_theta_full 67.684
_diffrn_reflns_theta_max 74.479
_diffrn_reflns_theta_min 4.387
_diffrn_source 'micro-focus sealed X-ray tube'
_diffrn_source_type 'PhotonJet (Cu) X-ray Source'
_exptl_absorpt_coefficient_mu 10.448
_exptl_absorpt_correction_T_max 1.00000
_exptl_absorpt_correction_T_min 0.42725
_exptl_absorpt_correction_type multi-scan
_exptl_absorpt_process_details
;
CrysAlisPro 1.171.41.113a (Rigaku Oxford Diffraction, 2021)
Empirical absorption correction using spherical harmonics,
implemented in SCALE3 ABSPACK scaling algorithm.
;
_exptl_crystal_colour colourless
_exptl_crystal_colour_primary colourless
_exptl_crystal_density_diffrn 1.531
_exptl_crystal_description needle
_exptl_crystal_F_000 1054
_exptl_crystal_recrystallization_method 'Acetonitrile, methanol'
_exptl_crystal_size_max 0.15
_exptl_crystal_size_mid 0.14
_exptl_crystal_size_min 0.12
_refine_diff_density_max 1.126
_refine_diff_density_min -2.125
_refine_diff_density_rms 0.095
_refine_ls_extinction_coef .
_refine_ls_extinction_method none
_refine_ls_goodness_of_fit_ref 1.073
_refine_ls_hydrogen_treatment constr
_refine_ls_matrix_type full
_refine_ls_number_parameters 571
_refine_ls_number_reflns 8756
_refine_ls_number_restraints 9
_refine_ls_restrained_S_all 1.076
_refine_ls_R_factor_all 0.0697
_refine_ls_R_factor_gt 0.0592
_refine_ls_shift/su_max 0.003
_refine_ls_shift/su_mean 0.000
_refine_ls_structure_factor_coef Fsqd
_refine_ls_weighting_details 'w=1/[\s^2^(Fo^2^)+(0.0552P)^2^+4.9189P] where P=(Fo^2^+2Fc^2^)/3'
_refine_ls_weighting_scheme calc
_refine_ls_wR_factor_gt 0.1383
_refine_ls_wR_factor_ref 0.1438
_reflns_Friedel_coverage 0.000
_reflns_Friedel_fraction_full .
_reflns_Friedel_fraction_max .
_reflns_number_gt 7434
_reflns_number_total 8756
_reflns_threshold_expression 'I > 2\s(I)'
_cod_data_source_file suppl_j_ncrs-2023-0163_suppl.cif
_cod_data_source_block exp_1175_auto
_cod_database_code 8107571
_chemical_oxdiff_formula 'C34 H34 O1 N4 Sm1'
_shelx_space_group_comment
;
The symmetry employed for this shelxl refinement is uniquely defined
by the following loop, which should always be used as a source of
symmetry information in preference to the above space-group names.
They are only intended as comments.
;
_shelx_estimated_absorpt_t_max 0.367
_shelx_estimated_absorpt_t_min 0.303
_reflns_odcompleteness_completeness 99.63
_reflns_odcompleteness_iscentric 1
_reflns_odcompleteness_theta 66.97
_olex2_refinement_description
;
1. Fixed Uiso
 At 1.2 times of:
  All C(H) groups, All C(H,H) groups, All N(H) groups
 At 1.5 times of:
  All C(H,H,H) groups
2. Restrained distances
 C2-C1
 1.54 with sigma of 0.02
 C23-C24
 1.54 with sigma of 0.02
3. Rigid bond restraints
 O7, N5
 with sigma for 1-2 distances of 0.01 and sigma for 1-3 distances of 0.02
 O6
 with sigma for 1-2 distances of 0.02 and sigma for 1-3 distances of 0.04
 N8
 with sigma for 1-2 distances of 0.02 and sigma for 1-3 distances of 0.04
 C39
 with sigma for 1-2 distances of 0.001 and sigma for 1-3 distances of 0.002
 Sm1
 with sigma for 1-2 distances of 0.001 and sigma for 1-3 distances of 0.002
4. Uiso/Uaniso restraints and constraints
Uanis(C30) \\sim Ueq: with sigma of 0.01 and sigma for terminal atoms of 0.02
5.a Secondary CH2 refined with riding coordinates:
 C2(H2A,H2B), C23(H23A,H23B), C26(H26A,H26B), C27(H27A,H27B), C33(H33A,H33B)
5.b Aromatic/amide H refined with riding coordinates:
 N1(H1), C5(H5), C6(H6), C8(H8), C9(H9), C11(H11), C12(H12), C15(H15),
 C17(H17), C18(H18), C20(H20), C21(H21), C29(H29), C30(H30), C31(H31), C32(H32),
  C35(H35), C36(H36), C37(H37), C38(H38)
5.c Idealised Me refined as rotating group:
 C1(H1A,H1B,H1C), C24(H24A,H24B,H24C), C40(H40A,H40B,H40C)
;
_smtbx_masks_special_details
;
A solvent mask was calculated and 31 electrons were 
found in a volume of 190\%A^3^ in 1 void per unit cell. 
This is consistent with the presence of 
1[CH4O] per Asymmetric Unit 
which account for 36 electrons 
per unit cell.
;
_smtbx_masks_void_probe_radius 1.2
_smtbx_masks_void_truncation_radius 1.2
_olex2_submission_special_instructions 'No special instructions were received'
_oxdiff_exptl_absorpt_empirical_details
;
Empirical correction (ABSPACK) includes:
- Absorption correction using spherical harmonics
- Frame scaling
;
_oxdiff_exptl_absorpt_empirical_full_max 4.046
_oxdiff_exptl_absorpt_empirical_full_min 0.479

loop_
_space_group_symop_operation_xyz
'x, y, z'
'-x, -y, -z'

loop_
_atom_site_label
_atom_site_type_symbol
_atom_site_fract_x
_atom_site_fract_y
_atom_site_fract_z
_atom_site_U_iso_or_equiv
_atom_site_adp_type
_atom_site_occupancy
_atom_site_site_symmetry_order
_atom_site_calc_flag
_atom_site_refinement_flags_posn
_atom_site_refinement_flags_adp
_atom_site_refinement_flags_occupancy
_atom_site_disorder_assembly
_atom_site_disorder_group
C1 C 0.5067(17) -0.0566(7) 0.3997(7) 0.124(4) Uani 1 1 d D . . . .
H1A H 0.489595 -0.103630 0.380329 0.186 Uiso 1 1 calc R U . . .
H1B H 0.436067 -0.055043 0.444319 0.186 Uiso 1 1 calc R U . . .
H1C H 0.617914 -0.062362 0.417619 0.186 Uiso 1 1 calc R U . . .
C2 C 0.4704(14) 0.0231(6) 0.3328(6) 0.091(3) Uani 1 1 d D . . . .
H2A H 0.526909 0.018336 0.284008 0.109 Uiso 1 1 calc R U . . .
H2B H 0.354439 0.034516 0.320499 0.109 Uiso 1 1 calc R U . . .
C3 C 0.4806(10) 0.1683(5) 0.3125(4) 0.0653(19) Uani 1 1 d . . . . .
C4 C 0.5388(8) 0.2342(5) 0.3443(4) 0.0576(17) Uani 1 1 d . . . . .
C5 C 0.6399(8) 0.2146(5) 0.4132(4) 0.0589(17) Uani 1 1 d . . . . .
H5 H 0.679018 0.158738 0.438771 0.071 Uiso 1 1 calc R U . . .
C6 C 0.6819(8) 0.2775(5) 0.4435(4) 0.0566(17) Uani 1 1 d . . . . .
H6 H 0.749146 0.263555 0.489508 0.068 Uiso 1 1 calc R U . . .
C7 C 0.6253(7) 0.3615(4) 0.4064(4) 0.0498(15) Uani 1 1 d . . . . .
C8 C 0.5286(8) 0.3806(5) 0.3360(4) 0.0551(16) Uani 1 1 d . . . . .
H8 H 0.493158 0.436597 0.308917 0.066 Uiso 1 1 calc R U . . .
C9 C 0.4851(9) 0.3178(5) 0.3062(4) 0.0594(17) Uani 1 1 d . . . . .
H9 H 0.418808 0.331695 0.259895 0.071 Uiso 1 1 calc R U . . .
C10 C 0.6693(7) 0.4292(4) 0.4397(4) 0.0480(14) Uani 1 1 d . . . . .
C11 C 0.6820(8) 0.4174(4) 0.5237(4) 0.0522(15) Uani 1 1 d . . . . .
H11 H 0.660567 0.366528 0.559460 0.063 Uiso 1 1 calc R U . . .
C12 C 0.7257(7) 0.4797(5) 0.5540(4) 0.0518(16) Uani 1 1 d . . . . .
H12 H 0.733912 0.469536 0.610079 0.062 Uiso 1 1 calc R U . . .
C13 C 0.7584(7) 0.5582(4) 0.5035(3) 0.0472(14) Uani 1 1 d . . . . .
C14 C 0.7423(7) 0.5696(4) 0.4188(3) 0.0439(13) Uani 1 1 d . . . . .
C15 C 0.6983(7) 0.5065(4) 0.3890(4) 0.0481(15) Uani 1 1 d . . . . .
H15 H 0.687718 0.516343 0.333076 0.058 Uiso 1 1 calc R U . . .
C16 C 0.8057(7) 0.6226(5) 0.5401(4) 0.0505(15) Uani 1 1 d . . . . .
C17 C 0.9106(8) 0.5978(5) 0.6076(4) 0.0547(16) Uani 1 1 d . . . . .
H17 H 0.950961 0.541217 0.628436 0.066 Uiso 1 1 calc R U . . .
C18 C 0.9551(8) 0.6553(5) 0.6438(4) 0.0622(18) Uani 1 1 d . . . . .
H18 H 1.024822 0.637075 0.689065 0.075 Uiso 1 1 calc R U . . .
C19 C 0.8977(8) 0.7409(5) 0.6142(4) 0.0567(17) Uani 1 1 d . . . . .
C20 C 0.7945(9) 0.7668(5) 0.5461(4) 0.0626(18) Uani 1 1 d . . . . .
H20 H 0.757118 0.823646 0.524369 0.075 Uiso 1 1 calc R U . . .
C21 C 0.7473(8) 0.7083(5) 0.5109(4) 0.0558(16) Uani 1 1 d . . . . .
H21 H 0.675024 0.726195 0.466658 0.067 Uiso 1 1 calc R U . . .
C22 C 0.9449(9) 0.8063(6) 0.6495(5) 0.069(2) Uani 1 1 d . . . . .
C23 C 1.0742(13) 0.8365(7) 0.7557(6) 0.104(3) Uani 1 1 d D . . . .
H23A H 0.979841 0.871895 0.766621 0.124 Uiso 1 1 calc R U . . .
H23B H 1.143509 0.872006 0.718629 0.124 Uiso 1 1 calc R U . . .
C24 C 1.1654(16) 0.7901(9) 0.8332(6) 0.132(5) Uani 1 1 d D . . . .
H24A H 1.246074 0.747859 0.823277 0.197 Uiso 1 1 calc R U . . .
H24B H 1.090974 0.763743 0.872981 0.197 Uiso 1 1 calc R U . . .
H24C H 1.217704 0.829053 0.853048 0.197 Uiso 1 1 calc R U . . .
C25 C 0.6745(7) 0.6908(4) 0.3011(3) 0.0437(14) Uani 1 1 d . . . . .
C26 C 0.7263(7) 0.7703(4) 0.2448(3) 0.0440(13) Uani 1 1 d . . . . .
H26A H 0.674273 0.819327 0.259288 0.053 Uiso 1 1 calc R U . . .
H26B H 0.843273 0.769610 0.248199 0.053 Uiso 1 1 calc R U . . .
C27 C 0.7849(7) 0.7093(5) 0.1357(4) 0.0520(16) Uani 1 1 d . . . . .
H27A H 0.795986 0.656646 0.178831 0.062 Uiso 1 1 calc R U . . .
H27B H 0.891904 0.727687 0.125225 0.062 Uiso 1 1 calc R U . . .
C28 C 0.7183(8) 0.6957(5) 0.0602(4) 0.0580(17) Uani 1 1 d . . . . .
C29 C 0.8218(10) 0.6797(7) -0.0004(5) 0.088(3) Uani 1 1 d . . . . .
H29 H 0.933559 0.679370 0.004580 0.106 Uiso 1 1 calc R U . . .
C30 C 0.7566(13) 0.6644(8) -0.0671(6) 0.107(3) Uani 1 1 d . U . . .
H30 H 0.823105 0.655293 -0.108758 0.128 Uiso 1 1 calc R U . . .
C31 C 0.5929(12) 0.6628(8) -0.0715(5) 0.100(4) Uani 1 1 d . . . . .
H31 H 0.546229 0.650449 -0.115093 0.120 Uiso 1 1 calc R U . . .
C32 C 0.4981(10) 0.6796(7) -0.0103(5) 0.081(3) Uani 1 1 d . . . . .
H32 H 0.386244 0.679375 -0.014335 0.097 Uiso 1 1 calc R U . . .
C33 C 0.6911(7) 0.8591(4) 0.1062(4) 0.0514(15) Uani 1 1 d . . . . .
H33A H 0.796161 0.875177 0.115632 0.062 Uiso 1 1 calc R U . . .
H33B H 0.686461 0.857182 0.050271 0.062 Uiso 1 1 calc R U . . .
C34 C 0.5607(7) 0.9238(4) 0.1184(3) 0.0463(14) Uani 1 1 d . . . . .
C35 C 0.5871(9) 1.0080(5) 0.1009(4) 0.0558(17) Uani 1 1 d . . . . .
H35 H 0.689015 1.024109 0.084870 0.067 Uiso 1 1 calc R U . . .
C36 C 0.4618(10) 1.0663(5) 0.1076(4) 0.0653(19) Uani 1 1 d . . . . .
H36 H 0.477367 1.122833 0.095558 0.078 Uiso 1 1 calc R U . . .
C37 C 0.3129(10) 1.0418(5) 0.1320(5) 0.0662(19) Uani 1 1 d . . . . .
H37 H 0.225704 1.081154 0.135927 0.079 Uiso 1 1 calc R U . . .
C38 C 0.2956(9) 0.9572(5) 0.1506(4) 0.0598(17) Uani 1 1 d . . . . .
H38 H 0.195178 0.940425 0.168592 0.072 Uiso 1 1 calc R U . . .
C39 C 0.9482(14) 0.9365(7) 0.3226(8) 0.101(3) Uani 1 1 d . . . . .
C40 C 1.0334(17) 0.9256(8) 0.3992(8) 0.131(5) Uani 1 1 d . . . . .
H40A H 1.104613 0.968348 0.392570 0.197 Uiso 1 1 calc R U . . .
H40B H 1.096085 0.871004 0.415389 0.197 Uiso 1 1 calc R U . . .
H40C H 0.955663 0.930318 0.440320 0.197 Uiso 1 1 calc R U . . .
N1 N 0.7753(5) 0.6470(3) 0.3627(3) 0.0439(11) Uani 1 1 d . . . . .
H1 H 0.864473 0.666403 0.368812 0.053 Uiso 1 1 calc R U . . .
N2 N 0.6760(5) 0.7733(3) 0.1617(3) 0.0435(11) Uani 1 1 d . . . . .
N3 N 0.5569(6) 0.6963(4) 0.0547(3) 0.0557(14) Uani 1 1 d . . . . .
N4 N 0.4159(6) 0.8974(4) 0.1441(3) 0.0481(12) Uani 1 1 d . . . . .
N5 N 0.2837(10) 0.5768(5) 0.1527(5) 0.084(2) Uani 1 1 d . U . . .
N6 N 0.1388(6) 0.8468(4) 0.0433(3) 0.0574(15) Uani 1 1 d . . . . .
N7 N 0.1582(6) 0.7390(4) 0.3092(3) 0.0498(13) Uani 1 1 d . . . . .
N8 N 0.8829(15) 0.9447(8) 0.2638(9) 0.148(5) Uani 1 1 d . . . . .
O1 O 0.4032(9) 0.1835(4) 0.2501(4) 0.0921(19) Uani 1 1 d . . . . .
O2 O 0.5247(7) 0.0905(4) 0.3599(3) 0.0766(15) Uani 1 1 d . . . . .
O3 O 0.9154(9) 0.8809(5) 0.6172(4) 0.101(2) Uani 1 1 d . . . . .
O4 O 1.0242(7) 0.7742(4) 0.7203(4) 0.0829(17) Uani 1 1 d . . . . .
O5 O 0.5413(5) 0.6699(3) 0.2890(2) 0.0526(11) Uani 1 1 d . . . . .
O6 O 0.2455(13) 0.5105(5) 0.1497(6) 0.153(4) Uani 1 1 d . . . . .
O7 O 0.2114(6) 0.6474(4) 0.1122(3) 0.0651(13) Uani 1 1 d . U . . .
O8 O 0.4004(7) 0.5799(4) 0.1999(3) 0.0747(15) Uani 1 1 d . . . . .
O9 O 0.1059(5) 0.8216(3) 0.1191(3) 0.0539(11) Uani 1 1 d . . . . .
O10 O 0.0422(7) 0.8912(5) -0.0072(3) 0.101(2) Uani 1 1 d . . . . .
O11 O 0.2802(5) 0.8219(3) 0.0246(3) 0.0596(12) Uani 1 1 d . . . . .
O12 O 0.1569(5) 0.6855(3) 0.2694(3) 0.0571(11) Uani 1 1 d . . . . .
O13 O 0.0668(5) 0.7394(3) 0.3652(3) 0.0610(13) Uani 1 1 d . . . . .
O14 O 0.2603(5) 0.7913(3) 0.2872(3) 0.0566(11) Uani 1 1 d . . . . .
Sm1 Sm 0.37147(3) 0.73754(2) 0.16732(2) 0.04119(11) Uani 1 1 d . . . . .

loop_
_atom_site_aniso_label
_atom_site_aniso_U_11
_atom_site_aniso_U_22
_atom_site_aniso_U_33
_atom_site_aniso_U_23
_atom_site_aniso_U_13
_atom_site_aniso_U_12
Sm1 0.02965(16) 0.0543(2) 0.03986(17) -0.00990(13) -0.00513(11) -0.01364(12)
O4 0.078(4) 0.099(5) 0.084(4) -0.045(3) -0.018(3) -0.013(3)
O3 0.125(5) 0.068(5) 0.115(5) -0.033(4) -0.024(4) -0.015(4)
O2 0.094(4) 0.066(4) 0.071(3) -0.014(3) -0.017(3) -0.024(3)
O1 0.129(5) 0.079(4) 0.070(4) -0.016(3) -0.030(4) -0.025(4)
O5 0.030(2) 0.071(3) 0.049(2) 0.001(2) -0.0089(17) -0.0211(19)
O8 0.077(3) 0.066(4) 0.081(4) -0.019(3) -0.024(3) -0.011(3)
O7 0.063(3) 0.075(4) 0.061(3) -0.021(3) -0.018(2) -0.016(3)
O6 0.190(9) 0.073(5) 0.212(10) -0.059(6) -0.076(7) -0.029(5)
O13 0.045(2) 0.090(4) 0.048(2) -0.014(2) 0.008(2) -0.022(2)
O14 0.046(2) 0.068(3) 0.062(3) -0.023(2) 0.007(2) -0.024(2)
O9 0.031(2) 0.078(3) 0.049(2) -0.008(2) -0.0002(17) -0.015(2)
O11 0.044(2) 0.081(4) 0.051(2) -0.010(2) 0.0000(19) -0.014(2)
O10 0.068(4) 0.135(6) 0.068(3) 0.010(4) -0.023(3) 0.021(4)
O12 0.054(3) 0.070(3) 0.051(2) -0.018(2) -0.002(2) -0.023(2)
N2 0.033(2) 0.062(3) 0.032(2) -0.005(2) -0.0039(18) -0.011(2)
N4 0.042(3) 0.052(3) 0.053(3) -0.017(2) -0.005(2) -0.014(2)
N3 0.045(3) 0.075(4) 0.049(3) -0.022(3) -0.010(2) -0.004(3)
N5 0.098(5) 0.078(5) 0.087(5) -0.031(4) -0.016(4) -0.031(4)
N7 0.037(3) 0.063(4) 0.045(3) -0.005(3) -0.005(2) -0.014(2)
N6 0.038(3) 0.076(4) 0.053(3) -0.007(3) -0.005(2) -0.013(3)
N1 0.034(2) 0.057(3) 0.037(2) -0.002(2) -0.0061(19) -0.017(2)
C1 0.167(12) 0.089(9) 0.110(9) -0.006(7) -0.023(8) -0.036(8)
C2 0.120(8) 0.071(6) 0.087(6) -0.023(5) -0.020(5) -0.023(5)
C3 0.075(5) 0.066(5) 0.054(4) -0.010(4) -0.001(4) -0.021(4)
C4 0.059(4) 0.062(5) 0.051(4) -0.011(3) -0.002(3) -0.015(3)
C5 0.060(4) 0.055(4) 0.058(4) -0.006(3) -0.006(3) -0.013(3)
C6 0.048(4) 0.059(4) 0.056(4) -0.003(3) -0.009(3) -0.014(3)
C7 0.040(3) 0.059(4) 0.047(3) -0.003(3) 0.001(2) -0.016(3)
C8 0.053(4) 0.066(5) 0.041(3) -0.005(3) -0.004(3) -0.012(3)
C9 0.064(4) 0.070(5) 0.041(3) -0.008(3) -0.006(3) -0.012(3)
C10 0.041(3) 0.053(4) 0.046(3) -0.004(3) -0.005(2) -0.012(3)
C11 0.053(4) 0.050(4) 0.042(3) 0.007(3) -0.003(3) -0.009(3)
C12 0.049(3) 0.062(4) 0.036(3) 0.001(3) -0.004(2) -0.007(3)
C13 0.039(3) 0.057(4) 0.041(3) -0.005(3) -0.007(2) -0.005(3)
C14 0.034(3) 0.055(4) 0.038(3) -0.003(3) -0.004(2) -0.012(2)
C15 0.043(3) 0.060(4) 0.037(3) -0.006(3) -0.005(2) -0.011(3)
C16 0.043(3) 0.066(5) 0.042(3) -0.011(3) -0.001(2) -0.011(3)
C17 0.051(4) 0.055(4) 0.056(4) -0.011(3) -0.016(3) -0.004(3)
C18 0.053(4) 0.077(6) 0.056(4) -0.018(4) -0.012(3) -0.008(3)
C19 0.049(4) 0.067(5) 0.056(4) -0.017(3) -0.002(3) -0.012(3)
C20 0.059(4) 0.063(5) 0.060(4) -0.007(3) -0.006(3) -0.010(3)
C21 0.053(4) 0.063(5) 0.045(3) -0.005(3) -0.005(3) -0.007(3)
C22 0.060(4) 0.074(6) 0.078(5) -0.025(4) -0.002(4) -0.014(4)
C23 0.105(7) 0.118(9) 0.118(8) -0.077(7) -0.012(6) -0.019(6)
C24 0.145(10) 0.176(14) 0.096(8) -0.070(9) -0.033(7) -0.025(9)
C25 0.038(3) 0.060(4) 0.032(3) -0.009(3) -0.001(2) -0.014(3)
C26 0.045(3) 0.047(4) 0.040(3) -0.008(3) -0.007(2) -0.016(3)
C27 0.030(3) 0.073(5) 0.056(4) -0.021(3) 0.000(2) -0.011(3)
C28 0.056(4) 0.069(5) 0.046(3) -0.015(3) -0.002(3) -0.003(3)
C29 0.059(5) 0.146(10) 0.078(5) -0.056(6) 0.018(4) -0.023(5)
C30 0.100(6) 0.147(8) 0.087(6) -0.057(6) 0.023(5) -0.013(6)
C31 0.089(7) 0.165(11) 0.065(5) -0.062(6) -0.001(5) -0.014(6)
C32 0.061(5) 0.128(8) 0.063(5) -0.046(5) -0.014(4) -0.004(5)
C33 0.046(3) 0.063(4) 0.041(3) -0.004(3) -0.001(3) -0.012(3)
C34 0.046(3) 0.056(4) 0.034(3) -0.003(3) -0.006(2) -0.017(3)
C35 0.060(4) 0.055(4) 0.049(4) -0.002(3) -0.006(3) -0.024(3)
C36 0.080(5) 0.052(5) 0.062(4) -0.009(3) -0.011(4) -0.016(4)
C37 0.072(5) 0.059(5) 0.067(5) -0.020(4) -0.011(4) -0.001(4)
C38 0.053(4) 0.061(5) 0.068(4) -0.021(4) -0.005(3) -0.010(3)
N8 0.146(10) 0.125(10) 0.187(12) -0.067(9) -0.056(9) -0.003(7)
C39 0.089(7) 0.090(8) 0.129(10) -0.036(7) -0.013(7) -0.013(6)
C40 0.150(11) 0.110(11) 0.140(11) -0.035(8) -0.025(9) -0.039(9)

loop_
_atom_type_symbol
_atom_type_description
_atom_type_scat_dispersion_real
_atom_type_scat_dispersion_imag
_atom_type_scat_source
C C 0.0181 0.0091 'International Tables Vol C Tables 4.2.6.8 and 6.1.1.4'
H H 0.0000 0.0000 'International Tables Vol C Tables 4.2.6.8 and 6.1.1.4'
N N 0.0311 0.0180 'International Tables Vol C Tables 4.2.6.8 and 6.1.1.4'
O O 0.0492 0.0322 'International Tables Vol C Tables 4.2.6.8 and 6.1.1.4'
Sm Sm -5.3236 12.2178 'International Tables Vol C Tables 4.2.6.8 and 6.1.1.4'

loop_
_geom_angle_atom_site_label_1
_geom_angle_atom_site_label_2
_geom_angle_atom_site_label_3
_geom_angle
_geom_angle_site_symmetry_1
_geom_angle_site_symmetry_3
O5 Sm1 O8 68.25(16) . .
O5 Sm1 O7 118.03(16) . .
O5 Sm1 O14 70.06(16) . .
O5 Sm1 O9 143.31(15) . .
O5 Sm1 O11 162.01(13) . .
O5 Sm1 O12 79.43(13) . .
O5 Sm1 N2 63.54(13) . .
O5 Sm1 N4 100.75(15) . .
O5 Sm1 N3 100.75(16) . .
O8 Sm1 O14 112.67(17) . .
O8 Sm1 O11 117.56(17) . .
O8 Sm1 O12 72.33(18) . .
O8 Sm1 N2 104.03(17) . .
O8 Sm1 N4 166.14(16) . .
O8 Sm1 N3 73.1(2) . .
O7 Sm1 O8 51.13(17) . .
O7 Sm1 O14 119.67(15) . .
O7 Sm1 O11 73.04(17) . .
O7 Sm1 O12 72.05(16) . .
O7 Sm1 N2 137.08(17) . .
O7 Sm1 N4 141.09(16) . .
O7 Sm1 N3 75.26(17) . .
O14 Sm1 N2 101.58(14) . .
O14 Sm1 N4 69.09(15) . .
O14 Sm1 N3 164.70(14) . .
O9 Sm1 O8 120.07(16) . .
O9 Sm1 O7 73.14(17) . .
O9 Sm1 O14 74.29(15) . .
O9 Sm1 O11 50.93(14) . .
O9 Sm1 O12 71.04(15) . .
O9 Sm1 N2 134.00(15) . .
O9 Sm1 N4 73.79(15) . .
O9 Sm1 N3 115.92(15) . .
O11 Sm1 O14 118.43(16) . .
O11 Sm1 O12 118.39(14) . .
O11 Sm1 N2 98.58(14) . .
O11 Sm1 N4 70.40(16) . .
O11 Sm1 N3 67.10(16) . .
O12 Sm1 O14 49.74(14) . .
O12 Sm1 N2 140.41(13) . .
O12 Sm1 N4 115.04(16) . .
O12 Sm1 N3 142.56(18) . .
N4 Sm1 N2 62.60(16) . .
N3 Sm1 N2 63.12(16) . .
N3 Sm1 N4 101.81(18) . .
C22 O4 C23 114.3(8) . .
C3 O2 C2 115.8(6) . .
C25 O5 Sm1 123.9(4) . .
N5 O8 Sm1 96.0(5) . .
N5 O7 Sm1 97.1(4) . .
N7 O14 Sm1 95.8(4) . .
N6 O9 Sm1 97.7(3) . .
N6 O11 Sm1 95.9(3) . .
N7 O12 Sm1 98.3(3) . .
C26 N2 Sm1 107.7(3) . .
C26 N2 C33 108.9(5) . .
C27 N2 Sm1 110.3(3) . .
C27 N2 C26 108.0(5) . .
C27 N2 C33 110.0(5) . .
C33 N2 Sm1 111.7(3) . .
C34 N4 Sm1 120.2(4) . .
C38 N4 Sm1 123.0(4) . .
C38 N4 C34 116.6(6) . .
C28 N3 Sm1 119.0(4) . .
C32 N3 Sm1 123.4(5) . .
C32 N3 C28 117.5(6) . .
O7 N5 O8 115.7(6) . .
O6 N5 O8 120.9(9) . .
O6 N5 O7 123.3(8) . .
O13 N7 O14 122.3(6) . .
O13 N7 O12 121.6(5) . .
O14 N7 O12 116.1(5) . .
O11 N6 O9 115.5(5) . .
O10 N6 O9 122.9(6) . .
O10 N6 O11 121.6(6) . .
C14 N1 H1 118.4 . .
C25 N1 H1 118.4 . .
C25 N1 C14 123.2(5) . .
H1A C1 H1B 109.5 . .
H1A C1 H1C 109.5 . .
H1B C1 H1C 109.5 . .
C2 C1 H1A 109.5 . .
C2 C1 H1B 109.5 . .
C2 C1 H1C 109.5 . .
O2 C2 C1 107.6(8) . .
O2 C2 H2A 110.2 . .
O2 C2 H2B 110.2 . .
C1 C2 H2A 110.2 . .
C1 C2 H2B 110.2 . .
H2A C2 H2B 108.5 . .
O2 C3 C4 112.9(6) . .
O1 C3 O2 123.4(7) . .
O1 C3 C4 123.7(7) . .
C5 C4 C3 122.5(7) . .
C9 C4 C3 118.7(6) . .
C9 C4 C5 118.8(7) . .
C4 C5 H5 119.8 . .
C6 C5 C4 120.4(7) . .
C6 C5 H5 119.8 . .
C5 C6 H6 119.5 . .
C5 C6 C7 121.0(6) . .
C7 C6 H6 119.5 . .
C6 C7 C8 118.1(6) . .
C6 C7 C10 120.9(6) . .
C8 C7 C10 121.0(6) . .
C7 C8 H8 119.6 . .
C9 C8 C7 120.9(7) . .
C9 C8 H8 119.6 . .
C4 C9 H9 119.6 . .
C8 C9 C4 120.8(6) . .
C8 C9 H9 119.6 . .
C11 C10 C7 121.4(6) . .
C15 C10 C7 121.2(5) . .
C15 C10 C11 117.5(6) . .
C10 C11 H11 119.5 . .
C12 C11 C10 121.0(6) . .
C12 C11 H11 119.5 . .
C11 C12 H12 118.8 . .
C11 C12 C13 122.4(6) . .
C13 C12 H12 118.8 . .
C12 C13 C14 115.8(6) . .
C12 C13 C16 119.7(5) . .
C14 C13 C16 124.5(6) . .
C13 C14 N1 119.8(6) . .
C15 C14 N1 119.0(5) . .
C15 C14 C13 121.3(6) . .
C10 C15 H15 119.0 . .
C14 C15 C10 122.0(6) . .
C14 C15 H15 119.0 . .
C17 C16 C13 119.4(6) . .
C17 C16 C21 117.6(6) . .
C21 C16 C13 123.0(6) . .
C16 C17 H17 119.5 . .
C18 C17 C16 121.0(7) . .
C18 C17 H17 119.5 . .
C17 C18 H18 119.4 . .
C17 C18 C19 121.2(6) . .
C19 C18 H18 119.4 . .
C18 C19 C22 123.7(7) . .
C20 C19 C18 118.4(7) . .
C20 C19 C22 117.9(7) . .
C19 C20 H20 119.9 . .
C21 C20 C19 120.1(7) . .
C21 C20 H20 119.9 . .
C16 C21 H21 119.2 . .
C20 C21 C16 121.6(6) . .
C20 C21 H21 119.2 . .
O4 C22 C19 113.0(8) . .
O3 C22 O4 123.4(8) . .
O3 C22 C19 123.6(8) . .
O4 C23 H23A 110.2 . .
O4 C23 H23B 110.2 . .
O4 C23 C24 107.4(9) . .
H23A C23 H23B 108.5 . .
C24 C23 H23A 110.2 . .
C24 C23 H23B 110.2 . .
C23 C24 H24A 109.5 . .
C23 C24 H24B 109.5 . .
C23 C24 H24C 109.5 . .
H24A C24 H24B 109.5 . .
H24A C24 H24C 109.5 . .
H24B C24 H24C 109.5 . .
O5 C25 N1 123.3(5) . .
O5 C25 C26 118.8(5) . .
N1 C25 C26 117.9(5) . .
N2 C26 C25 106.9(5) . .
N2 C26 H26A 110.3 . .
N2 C26 H26B 110.3 . .
C25 C26 H26A 110.3 . .
C25 C26 H26B 110.3 . .
H26A C26 H26B 108.6 . .
N2 C27 H27A 109.6 . .
N2 C27 H27B 109.6 . .
N2 C27 C28 110.5(5) . .
H27A C27 H27B 108.1 . .
C28 C27 H27A 109.6 . .
C28 C27 H27B 109.6 . .
N3 C28 C27 117.3(6) . .
N3 C28 C29 121.6(6) . .
C29 C28 C27 121.1(6) . .
C28 C29 H29 120.3 . .
C30 C29 C28 119.3(8) . .
C30 C29 H29 120.3 . .
C29 C30 H30 120.5 . .
C31 C30 C29 119.0(8) . .
C31 C30 H30 120.5 . .
C30 C31 H31 120.6 . .
C30 C31 C32 118.7(8) . .
C32 C31 H31 120.6 . .
N3 C32 C31 123.9(8) . .
N3 C32 H32 118.1 . .
C31 C32 H32 118.1 . .
N2 C33 H33A 109.1 . .
N2 C33 H33B 109.1 . .
H33A C33 H33B 107.8 . .
C34 C33 N2 112.4(5) . .
C34 C33 H33A 109.1 . .
C34 C33 H33B 109.1 . .
N4 C34 C33 117.0(6) . .
N4 C34 C35 122.3(6) . .
C35 C34 C33 120.7(6) . .
C34 C35 H35 120.5 . .
C36 C35 C34 119.0(6) . .
C36 C35 H35 120.5 . .
C35 C36 H36 120.0 . .
C35 C36 C37 120.0(7) . .
C37 C36 H36 120.0 . .
C36 C37 H37 120.9 . .
C36 C37 C38 118.2(7) . .
C38 C37 H37 120.9 . .
N4 C38 C37 123.8(7) . .
N4 C38 H38 118.1 . .
C37 C38 H38 118.1 . .
N8 C39 C40 179.9(13) . .
C39 C40 H40A 109.5 . .
C39 C40 H40B 109.5 . .
C39 C40 H40C 109.5 . .
H40A C40 H40B 109.5 . .
H40A C40 H40C 109.5 . .
H40B C40 H40C 109.5 . .

loop_
_geom_bond_atom_site_label_1
_geom_bond_atom_site_label_2
_geom_bond_distance
_geom_bond_site_symmetry_2
Sm1 O5 2.444(4) .
Sm1 O8 2.509(6) .
Sm1 O7 2.496(5) .
Sm1 O14 2.581(5) .
Sm1 O9 2.477(4) .
Sm1 O11 2.527(4) .
Sm1 O12 2.528(4) .
Sm1 N2 2.654(4) .
Sm1 N4 2.651(5) .
Sm1 N3 2.639(5) .
O4 C22 1.328(10) .
O4 C23 1.445(10) .
O3 C22 1.205(10) .
O2 C2 1.451(10) .
O2 C3 1.332(9) .
O1 C3 1.204(9) .
O5 C25 1.234(7) .
O8 N5 1.284(8) .
O7 N5 1.267(9) .
O6 N5 1.202(9) .
O13 N7 1.214(7) .
O14 N7 1.265(6) .
O9 N6 1.283(7) .
O11 N6 1.262(7) .
O10 N6 1.205(7) .
O12 N7 1.268(7) .
N2 C26 1.476(7) .
N2 C27 1.474(8) .
N2 C33 1.494(8) .
N4 C34 1.351(7) .
N4 C38 1.347(9) .
N3 C28 1.340(8) .
N3 C32 1.335(9) .
N1 H1 0.8600 .
N1 C14 1.428(7) .
N1 C25 1.337(7) .
C1 H1A 0.9600 .
C1 H1B 0.9600 .
C1 H1C 0.9600 .
C1 C2 1.490(11) .
C2 H2A 0.9700 .
C2 H2B 0.9700 .
C3 C4 1.486(10) .
C4 C5 1.396(9) .
C4 C9 1.382(10) .
C5 H5 0.9300 .
C5 C6 1.375(10) .
C6 H6 0.9300 .
C6 C7 1.390(10) .
C7 C8 1.396(8) .
C7 C10 1.485(9) .
C8 H8 0.9300 .
C8 C9 1.373(10) .
C9 H9 0.9300 .
C10 C11 1.401(8) .
C10 C15 1.381(9) .
C11 H11 0.9300 .
C11 C12 1.371(10) .
C12 H12 0.9300 .
C12 C13 1.405(9) .
C13 C14 1.416(8) .
C13 C16 1.480(9) .
C14 C15 1.379(9) .
C15 H15 0.9300 .
C16 C17 1.392(8) .
C16 C21 1.400(10) .
C17 H17 0.9300 .
C17 C18 1.367(10) .
C18 H18 0.9300 .
C18 C19 1.398(11) .
C19 C20 1.391(9) .
C19 C22 1.479(11) .
C20 H20 0.9300 .
C20 C21 1.379(10) .
C21 H21 0.9300 .
C23 H23A 0.9700 .
C23 H23B 0.9700 .
C23 C24 1.497(12) .
C24 H24A 0.9600 .
C24 H24B 0.9600 .
C24 H24C 0.9600 .
C25 C26 1.508(8) .
C26 H26A 0.9700 .
C26 H26B 0.9700 .
C27 H27A 0.9700 .
C27 H27B 0.9700 .
C27 C28 1.500(9) .
C28 C29 1.399(10) .
C29 H29 0.9300 .
C29 C30 1.373(13) .
C30 H30 0.9300 .
C30 C31 1.363(13) .
C31 H31 0.9300 .
C31 C32 1.373(12) .
C32 H32 0.9300 .
C33 H33A 0.9700 .
C33 H33B 0.9700 .
C33 C34 1.487(9) .
C34 C35 1.394(9) .
C35 H35 0.9300 .
C35 C36 1.360(11) .
C36 H36 0.9300 .
C36 C37 1.368(11) .
C37 H37 0.9300 .
C37 C38 1.381(11) .
C38 H38 0.9300 .
N8 C39 1.117(14) .
C39 C40 1.456(16) .
C40 H40A 0.9600 .
C40 H40B 0.9600 .
C40 H40C 0.9600 .

loop_
_geom_torsion_atom_site_label_1
_geom_torsion_atom_site_label_2
_geom_torsion_atom_site_label_3
_geom_torsion_atom_site_label_4
_geom_torsion
_geom_torsion_site_symmetry_1
_geom_torsion_site_symmetry_2
_geom_torsion_site_symmetry_3
_geom_torsion_site_symmetry_4
Sm1 O5 C25 N1 -171.4(4) . . . .
Sm1 O5 C25 C26 9.5(8) . . . .
Sm1 O8 N5 O7 1.1(8) . . . .
Sm1 O8 N5 O6 -177.3(10) . . . .
Sm1 O7 N5 O8 -1.1(8) . . . .
Sm1 O7 N5 O6 177.2(10) . . . .
Sm1 O14 N7 O13 -178.0(5) . . . .
Sm1 O14 N7 O12 2.3(5) . . . .
Sm1 O9 N6 O11 -0.4(6) . . . .
Sm1 O9 N6 O10 179.5(7) . . . .
Sm1 O11 N6 O9 0.4(6) . . . .
Sm1 O11 N6 O10 -179.5(7) . . . .
Sm1 O12 N7 O13 177.9(5) . . . .
Sm1 O12 N7 O14 -2.3(5) . . . .
Sm1 N2 C26 C25 46.4(5) . . . .
Sm1 N2 C27 C28 49.9(6) . . . .
Sm1 N2 C33 C34 45.1(6) . . . .
Sm1 N4 C34 C33 -1.5(7) . . . .
Sm1 N4 C34 C35 176.3(4) . . . .
Sm1 N4 C38 C37 -174.2(5) . . . .
Sm1 N3 C28 C27 6.7(9) . . . .
Sm1 N3 C28 C29 -175.8(7) . . . .
Sm1 N3 C32 C31 176.2(9) . . . .
O2 C3 C4 C5 4.7(10) . . . .
O2 C3 C4 C9 -172.4(7) . . . .
O1 C3 C4 C5 -174.4(8) . . . .
O1 C3 C4 C9 8.4(12) . . . .
O5 C25 C26 N2 -40.1(8) . . . .
N2 C27 C28 N3 -38.7(9) . . . .
N2 C27 C28 C29 143.8(8) . . . .
N2 C33 C34 N4 -29.6(7) . . . .
N2 C33 C34 C35 152.6(5) . . . .
N4 C34 C35 C36 -2.0(9) . . . .
N3 C28 C29 C30 0.2(15) . . . .
N1 C14 C15 C10 178.0(5) . . . .
N1 C25 C26 N2 140.8(5) . . . .
C2 O2 C3 O1 -1.4(12) . . . .
C2 O2 C3 C4 179.4(7) . . . .
C3 O2 C2 C1 -170.5(9) . . . .
C3 C4 C5 C6 -175.7(7) . . . .
C3 C4 C9 C8 176.5(6) . . . .
C4 C5 C6 C7 -0.1(10) . . . .
C5 C4 C9 C8 -0.8(10) . . . .
C5 C6 C7 C8 -1.9(10) . . . .
C5 C6 C7 C10 179.3(6) . . . .
C6 C7 C8 C9 2.6(9) . . . .
C6 C7 C10 C11 -37.1(9) . . . .
C6 C7 C10 C15 143.3(6) . . . .
C7 C8 C9 C4 -1.3(10) . . . .
C7 C10 C11 C12 178.8(6) . . . .
C7 C10 C15 C14 -178.7(6) . . . .
C8 C7 C10 C11 144.1(6) . . . .
C8 C7 C10 C15 -35.4(9) . . . .
C9 C4 C5 C6 1.5(11) . . . .
C10 C7 C8 C9 -178.6(6) . . . .
C10 C11 C12 C13 0.6(10) . . . .
C11 C10 C15 C14 1.7(9) . . . .
C11 C12 C13 C14 0.5(9) . . . .
C11 C12 C13 C16 -179.7(6) . . . .
C12 C13 C14 N1 -179.1(5) . . . .
C12 C13 C14 C15 -0.4(9) . . . .
C12 C13 C16 C17 39.8(9) . . . .
C12 C13 C16 C21 -138.9(6) . . . .
C13 C14 C15 C10 -0.7(9) . . . .
C13 C16 C17 C18 -179.0(6) . . . .
C13 C16 C21 C20 -179.7(6) . . . .
C14 N1 C25 O5 2.7(10) . . . .
C14 N1 C25 C26 -178.2(6) . . . .
C14 C13 C16 C17 -140.4(6) . . . .
C14 C13 C16 C21 40.9(9) . . . .
C15 C10 C11 C12 -1.6(9) . . . .
C16 C13 C14 N1 1.0(9) . . . .
C16 C13 C14 C15 179.7(6) . . . .
C16 C17 C18 C19 -0.3(11) . . . .
C17 C16 C21 C20 1.6(10) . . . .
C17 C18 C19 C20 -0.4(11) . . . .
C17 C18 C19 C22 -178.4(7) . . . .
C18 C19 C20 C21 1.8(10) . . . .
C18 C19 C22 O4 -11.0(11) . . . .
C18 C19 C22 O3 168.6(8) . . . .
C19 C20 C21 C16 -2.4(10) . . . .
C20 C19 C22 O4 171.1(6) . . . .
C20 C19 C22 O3 -9.4(12) . . . .
C21 C16 C17 C18 -0.2(10) . . . .
C22 O4 C23 C24 -178.3(8) . . . .
C22 C19 C20 C21 179.8(7) . . . .
C23 O4 C22 O3 -0.5(12) . . . .
C23 O4 C22 C19 179.0(7) . . . .
C25 N1 C14 C13 -130.9(6) . . . .
C25 N1 C14 C15 50.4(9) . . . .
C26 N2 C27 C28 167.4(5) . . . .
C26 N2 C33 C34 -73.8(6) . . . .
C27 N2 C26 C25 -72.8(6) . . . .
C27 N2 C33 C34 168.0(5) . . . .
C27 C28 C29 C30 177.5(9) . . . .
C28 N3 C32 C31 -0.6(15) . . . .
C28 C29 C30 C31 -1.9(18) . . . .
C29 C30 C31 C32 2.4(19) . . . .
C30 C31 C32 N3 -1.2(19) . . . .
C32 N3 C28 C27 -176.4(8) . . . .
C32 N3 C28 C29 1.1(12) . . . .
C33 N2 C26 C25 167.7(5) . . . .
C33 N2 C27 C28 -73.8(6) . . . .
C33 C34 C35 C36 175.7(6) . . . .
C34 N4 C38 C37 0.5(10) . . . .
C34 C35 C36 C37 0.7(10) . . . .
C35 C36 C37 C38 1.1(11) . . . .
C36 C37 C38 N4 -1.7(11) . . . .
C38 N4 C34 C33 -176.4(5) . . . .
C38 N4 C34 C35 1.4(8) . . . .

loop_
_smtbx_masks_void_nr
_smtbx_masks_void_average_x
_smtbx_masks_void_average_y
_smtbx_masks_void_average_z
_smtbx_masks_void_volume
_smtbx_masks_void_count_electrons
_smtbx_masks_void_content
1 0.321 0.500 0.000 189.9 30.7 '2 CH4O'
